data_7720035
loop_
_publ_author_name
'Sohail, Muhammad'
'Heinsen, Carsten'
'Oliver, Allen G.'
'Tsui, Emily Y.'

_publ_section_title
;
 Sulfur insertion into group 12 metal dithiolate complexes:
 metal-dependent equilibria.
;
_journal_issue 10
_journal_name_full 'Dalton transactions (Cambridge, England : 2003)'
_journal_page_first 4119
_journal_page_last 4127
_journal_paper_doi 10.1039/d6dt00074f
_journal_volume 55
_journal_year 2026
_chemical_formula_moiety 'C19 H11 Hg N3 O2 S2, 2(C8 H20 N)'
_chemical_formula_sum 'C35 H51 Hg N5 O2 S2'
_chemical_formula_weight 838.51
_chemical_name_systematic 'bis(tetraethylammonium) tetrakis(4-methylbenzene-1-thiolato)-mercury(ii)'
_space_group_crystal_system monoclinic
_space_group_IT_number 14
_space_group_name_Hall '-P 2yn'
_space_group_name_H-M_alt 'P 1 21/n 1'
_atom_sites_solution_hydrogens geom
_audit_creation_date 2025-05-03
_audit_creation_method
;
Olex2 1.5
(compiled 2024.01.12 svn.r2f8d729c for OlexSys, GUI svn.r6928)
;
_audit_update_record
;
2026-01-06 deposited with the CCDC.	2026-02-09 downloaded from the CCDC.
;
_cell_angle_alpha 90
_cell_angle_beta 90.247(2)
_cell_angle_gamma 90
_cell_formula_units_Z 4
_cell_length_a 9.5352(6)
_cell_length_b 15.4127(8)
_cell_length_c 24.2083(15)
_cell_measurement_reflns_used 9771
_cell_measurement_temperature 120.00
_cell_measurement_theta_max 27.57
_cell_measurement_theta_min 2.29
_cell_volume 3557.7(4)
_computing_molecular_graphics 'Olex2 1.5 (Dolomanov et al., 2009)'
_computing_publication_material 'Olex2 1.5 (Dolomanov et al., 2009)'
_computing_structure_refinement 'SHELXL 2018/3 (Sheldrick, 2015)'
_computing_structure_solution 'SHELXT  (Sheldrick, 2015)'
_diffrn_ambient_temperature 120.00
_diffrn_measured_fraction_theta_full 1.000
_diffrn_measured_fraction_theta_max 0.998
_diffrn_measurement_device_type 'Bruker APEX-II CCD'
_diffrn_measurement_method '\f and \w scans'
_diffrn_radiation_type MoK\a
_diffrn_radiation_wavelength 0.71073
_diffrn_reflns_av_R_equivalents 0.2110
_diffrn_reflns_av_unetI/netI 0.0427
_diffrn_reflns_Laue_measured_fraction_full 1.000
_diffrn_reflns_Laue_measured_fraction_max 0.998
_diffrn_reflns_limit_h_max 12
_diffrn_reflns_limit_h_min -12
_diffrn_reflns_limit_k_max 20
_diffrn_reflns_limit_k_min -20
_diffrn_reflns_limit_l_max 32
_diffrn_reflns_limit_l_min -32
_diffrn_reflns_number 318181
_diffrn_reflns_point_group_measured_fraction_full 1.000
_diffrn_reflns_point_group_measured_fraction_max 0.998
_diffrn_reflns_theta_full 25.242
_diffrn_reflns_theta_max 28.356
_diffrn_reflns_theta_min 2.139
_diffrn_standards_number 0
_exptl_absorpt_coefficient_mu 4.482
_exptl_absorpt_correction_T_max 0.7334
_exptl_absorpt_correction_T_min 0.6724
_exptl_absorpt_correction_type none
_exptl_absorpt_process_details
;
SADABS-2016/2 (Bruker,2016) was used for absorption correction.
wR2(int) was 0.0987 before and 0.0866 after correction.
The Ratio of minimum to maximum transmission is 0.9168.
The \l/2 correction factor is Not present.
;
_exptl_crystal_colour 'metallic yellowish orange'
_exptl_crystal_colour_lustre metallic
_exptl_crystal_colour_modifier yellowish
_exptl_crystal_colour_primary orange
_exptl_crystal_density_diffrn 1.565
_exptl_crystal_description block
_exptl_crystal_F_000 1696
_exptl_crystal_size_max 0.175
_exptl_crystal_size_mid 0.125
_exptl_crystal_size_min 0.119
_refine_diff_density_max 1.393
_refine_diff_density_min -1.036
_refine_diff_density_rms 0.119
_refine_ls_extinction_method none
_refine_ls_goodness_of_fit_ref 1.023
_refine_ls_hydrogen_treatment constr
_refine_ls_matrix_type full
_refine_ls_number_parameters 499
_refine_ls_number_reflns 8874
_refine_ls_number_restraints 54
_refine_ls_restrained_S_all 1.022
_refine_ls_R_factor_all 0.0557
_refine_ls_R_factor_gt 0.0319
_refine_ls_shift/su_max 0.002
_refine_ls_shift/su_mean 0.000
_refine_ls_structure_factor_coef Fsqd
_refine_ls_weighting_details 'w=1/[\s^2^(Fo^2^)+(0.0184P)^2^+4.9578P] where P=(Fo^2^+2Fc^2^)/3'
_refine_ls_weighting_scheme calc
_refine_ls_wR_factor_gt 0.0526
_refine_ls_wR_factor_ref 0.0588
_reflns_Friedel_coverage 0.000
_reflns_number_gt 6829
_reflns_number_total 8874
_reflns_threshold_expression 'I > 2\s(I)'
_cod_data_source_file d6dt00074f2.cif
_cod_data_source_block ms0293c
_cod_depositor_comments 'Adding full bibliography for 7720033--7720037.cif.'
_cod_database_code 7720035
_shelx_shelxl_version_number 2018/3
_shelx_space_group_comment
;
The symmetry employed for this shelxl refinement is uniquely defined
by the following loop, which should always be used as a source of
symmetry information in preference to the above space-group names.
They are only intended as comments.
;
_shelx_estimated_absorpt_t_max 0.618
_shelx_estimated_absorpt_t_min 0.508
_olex2_refinement_description
;
1. Fixed Uiso
 At 1.2 times of:
  All C(H) groups, All C(H,H) groups
 At 1.5 times of:
  All C(H,H,H) groups
2. Same fragment restrains
{C20, C21, C22, C23, C24, C25, C26, C27, N4} sigma for 1-2: 0.02, 1-3: 0.04
as in
{C36, C37, C38, C39, C40, C41, C42, C43, N6}
{C20, C21, C22, C23, C24, C25, C26, C27, N4} sigma for 1-2: 0.02, 1-3: 0.04
as in
{C28, C29, C30, C31, C32, C33, C34, C35, N5}
3. Others
 Fixed Sof: C28(0.5) H28A(0.5) H28B(0.5) C29(0.5) H29A(0.5) H29B(0.5)
 H29C(0.5) C30(0.5) H30A(0.5) H30B(0.5) C31(0.5) H31A(0.5) H31B(0.5) H31C(0.5)
 C32(0.5) H32A(0.5) H32B(0.5) C33(0.5) H33A(0.5) H33B(0.5) H33C(0.5) C34(0.5)
 H34A(0.5) H34B(0.5) C35(0.5) H35A(0.5) H35B(0.5) H35C(0.5) N5(0.5) C36(0.5)
 H36A(0.5) H36B(0.5) C37(0.5) H37A(0.5) H37B(0.5) H37C(0.5) C38(0.5) H38A(0.5)
 H38B(0.5) C39(0.5) H39A(0.5) H39B(0.5) H39C(0.5) C40(0.5) H40A(0.5) H40B(0.5)
 C41(0.5) H41A(0.5) H41B(0.5) H41C(0.5) C42(0.5) H42A(0.5) H42B(0.5) C43(0.5)
 H43A(0.5) H43B(0.5) H43C(0.5) N6(0.5)
4.a Secondary CH2 refined with riding coordinates:
 C20(H20A,H20B), C22(H22A,H22B), C24(H24A,H24B), C26(H26A,H26B), C28(H28A,
 H28B), C30(H30A,H30B), C32(H32A,H32B), C34(H34A,H34B), C36(H36A,H36B),
 C38(H38A,H38B), C40(H40A,H40B), C42(H42A,H42B)
4.b Aromatic/amide H refined with riding coordinates:
 C2(H2), C3(H3), C4(H4), C5(H5), C9(H9), C10(H10), C11(H11), C15(H15),
 C16(H16), C17(H17), C18(H18)
4.c Idealised Me refined as rotating group:
 C21(H21A,H21B,H21C), C23(H23A,H23B,H23C), C25(H25A,H25B,H25C), C27(H27A,H27B,
 H27C), C29(H29A,H29B,H29C), C31(H31A,H31B,H31C), C33(H33A,H33B,H33C), C35(H35A,
 H35B,H35C), C37(H37A,H37B,H37C), C39(H39A,H39B,H39C), C41(H41A,H41B,H41C),
 C43(H43A,H43B,H43C)
;
_olex2_submission_special_instructions 'No special instructions were received'

loop_
_space_group_symop_operation_xyz
'x, y, z'
'-x+1/2, y+1/2, -z+1/2'
'-x, -y, -z'
'x-1/2, -y-1/2, z-1/2'

loop_
_atom_site_label
_atom_site_type_symbol
_atom_site_fract_x
_atom_site_fract_y
_atom_site_fract_z
_atom_site_U_iso_or_equiv
_atom_site_adp_type
_atom_site_occupancy
_atom_site_site_symmetry_order
_atom_site_calc_flag
_atom_site_refinement_flags_posn
_atom_site_refinement_flags_adp
_atom_site_refinement_flags_occupancy
_atom_site_disorder_assembly
_atom_site_disorder_group
C1 C 0.8334(4) 0.3406(2) 0.25888(15) 0.0319(9) Uani 1 1 d . . . . .
C2 C 0.9407(4) 0.3489(3) 0.22011(18) 0.0433(11) Uani 1 1 d . . . . .
H2 H 1.023620 0.379519 0.229964 0.052 Uiso 1 1 calc R U . . .
C3 C 0.9290(6) 0.3136(3) 0.16749(19) 0.0565(14) Uani 1 1 d . . . . .
H3 H 1.003719 0.319379 0.141915 0.068 Uiso 1 1 calc R U . . .
C4 C 0.8088(6) 0.2701(3) 0.15267(17) 0.0535(14) Uani 1 1 d . . . . .
H4 H 0.799538 0.247289 0.116388 0.064 Uiso 1 1 calc R U . . .
C5 C 0.7010(5) 0.2594(3) 0.19026(15) 0.0402(10) Uani 1 1 d . . . . .
H5 H 0.618872 0.228728 0.179609 0.048 Uiso 1 1 calc R U . . .
C6 C 0.7119(4) 0.2935(2) 0.24396(13) 0.0290(8) Uani 1 1 d . . . . .
C7 C 0.4746(4) 0.2772(2) 0.27482(14) 0.0242(7) Uani 1 1 d . . . . .
C8 C 0.3869(3) 0.2780(2) 0.32699(14) 0.0213(7) Uani 1 1 d . . . . .
C9 C 0.2406(4) 0.2800(2) 0.32480(16) 0.0303(8) Uani 1 1 d . . . . .
H9 H 0.192352 0.283124 0.290443 0.036 Uiso 1 1 calc R U . . .
C10 C 0.1679(4) 0.2772(2) 0.37408(18) 0.0370(9) Uani 1 1 d . . . . .
H10 H 0.068258 0.276615 0.373852 0.044 Uiso 1 1 calc R U . . .
C11 C 0.2399(4) 0.2753(2) 0.42341(17) 0.0324(8) Uani 1 1 d . . . . .
H11 H 0.190911 0.270718 0.457367 0.039 Uiso 1 1 calc R U . . .
C12 C 0.3856(3) 0.2803(2) 0.42286(14) 0.0230(7) Uani 1 1 d . . . . .
C13 C 0.4702(4) 0.2790(2) 0.47565(14) 0.0270(7) Uani 1 1 d . . . . .
C14 C 0.7026(4) 0.2526(2) 0.50878(14) 0.0253(8) Uani 1 1 d . . . . .
C15 C 0.6849(5) 0.2716(2) 0.56516(14) 0.0344(9) Uani 1 1 d . . . . .
H15 H 0.603572 0.302338 0.576492 0.041 Uiso 1 1 calc R U . . .
C16 C 0.7822(5) 0.2469(3) 0.60449(17) 0.0467(12) Uani 1 1 d . . . . .
H16 H 0.767135 0.260278 0.642309 0.056 Uiso 1 1 calc R U . . .
C17 C 0.9006(5) 0.2030(3) 0.58886(18) 0.0549(13) Uani 1 1 d . . . . .
H17 H 0.967798 0.186091 0.615846 0.066 Uiso 1 1 calc R U . . .
C18 C 0.9223(5) 0.1834(3) 0.53355(18) 0.0541(13) Uani 1 1 d . . . . .
H18 H 1.005139 0.153449 0.523108 0.065 Uiso 1 1 calc R U . . .
C19 C 0.8246(4) 0.2067(2) 0.49295(14) 0.0313(8) Uani 1 1 d . . . . .
C20 C 0.5027(4) 0.4938(2) 0.30042(16) 0.0355(9) Uani 1 1 d D . . . .
H20A H 0.426250 0.452320 0.308591 0.043 Uiso 1 1 calc R U . . .
H20B H 0.586974 0.459409 0.290987 0.043 Uiso 1 1 calc R U . . .
C21 C 0.5338(5) 0.5451(3) 0.35203(18) 0.0522(12) Uani 1 1 d D . . . .
H21A H 0.561847 0.505403 0.381726 0.078 Uiso 1 1 calc R U . . .
H21B H 0.449632 0.577012 0.363151 0.078 Uiso 1 1 calc R U . . .
H21C H 0.609981 0.586097 0.344777 0.078 Uiso 1 1 calc R U . . .
C22 C 0.5779(4) 0.6086(2) 0.23396(16) 0.0356(9) Uani 1 1 d D . . . .
H22A H 0.546574 0.642080 0.201263 0.043 Uiso 1 1 calc R U . . .
H22B H 0.592739 0.650319 0.264509 0.043 Uiso 1 1 calc R U . . .
C23 C 0.7153(5) 0.5669(3) 0.22081(18) 0.0456(11) Uani 1 1 d D . . . .
H23A H 0.783876 0.611707 0.211237 0.068 Uiso 1 1 calc R U . . .
H23B H 0.703287 0.527167 0.189526 0.068 Uiso 1 1 calc R U . . .
H23C H 0.748812 0.534365 0.253066 0.068 Uiso 1 1 calc R U . . .
C24 C 0.3333(4) 0.6026(3) 0.2623(2) 0.0549(13) Uani 1 1 d D . . . .
H24A H 0.309899 0.635947 0.228599 0.066 Uiso 1 1 calc R U . . .
H24B H 0.358994 0.644868 0.291447 0.066 Uiso 1 1 calc R U . . .
C25 C 0.2024(5) 0.5542(3) 0.2808(3) 0.0801(19) Uani 1 1 d D . . . .
H25A H 0.127714 0.596039 0.288771 0.120 Uiso 1 1 calc R U . . .
H25B H 0.223652 0.520605 0.314146 0.120 Uiso 1 1 calc R U . . .
H25C H 0.171455 0.514938 0.251333 0.120 Uiso 1 1 calc R U . . .
C26 C 0.4310(6) 0.4816(3) 0.20459(19) 0.0539(13) Uani 1 1 d D . . . .
H26A H 0.516010 0.446012 0.198726 0.065 Uiso 1 1 calc R U . . .
H26B H 0.355229 0.442252 0.216884 0.065 Uiso 1 1 calc R U . . .
C27 C 0.3883(8) 0.5219(3) 0.1501(2) 0.089(2) Uani 1 1 d D . . . .
H27A H 0.360600 0.476068 0.124174 0.134 Uiso 1 1 calc R U . . .
H27B H 0.467510 0.554398 0.134836 0.134 Uiso 1 1 calc R U . . .
H27C H 0.309057 0.561305 0.155913 0.134 Uiso 1 1 calc R U . . .
N4 N 0.4607(3) 0.54668(18) 0.25031(14) 0.0371(8) Uani 1 1 d D . . . .
Hg1 Hg 0.70915(2) 0.28204(2) 0.37633(2) 0.02230(4) Uani 1 1 d . . . . .
N1 N 0.6108(3) 0.28056(19) 0.28503(11) 0.0244(6) Uani 1 1 d . . . . .
N2 N 0.4554(3) 0.28039(17) 0.37507(11) 0.0196(5) Uani 1 1 d . . . . .
N3 N 0.6076(3) 0.27518(17) 0.46737(10) 0.0223(6) Uani 1 1 d . . . . .
O1 O 0.4094(3) 0.27763(17) 0.22976(10) 0.0356(6) Uani 1 1 d . . . . .
O2 O 0.4032(3) 0.2759(2) 0.51954(11) 0.0537(8) Uani 1 1 d . . . . .
S1 S 0.85268(10) 0.39153(6) 0.32407(4) 0.0315(2) Uani 1 1 d . . . . .
S2 S 0.85456(10) 0.17098(7) 0.42444(4) 0.0339(2) Uani 1 1 d . . . . .
C28 C 0.3287(6) -0.0276(4) 0.4879(3) 0.0278(16) Uani 0.5 1 d D . P A -1
H28A H 0.308555 -0.053460 0.451345 0.033 Uiso 0.5 1 calc R U P A -1
H28B H 0.314504 -0.073392 0.516020 0.033 Uiso 0.5 1 calc R U P A -1
C29 C 0.2233(9) 0.0444(6) 0.4983(4) 0.041(2) Uani 0.5 1 d D . P A -1
H29A H 0.128582 0.019789 0.499456 0.061 Uiso 0.5 1 calc R U P A -1
H29B H 0.228689 0.087173 0.468403 0.061 Uiso 0.5 1 calc R U P A -1
H29C H 0.244562 0.072631 0.533585 0.061 Uiso 0.5 1 calc R U P A -1
C30 C 0.5676(7) -0.0805(4) 0.4791(3) 0.0325(17) Uani 0.5 1 d D . P A -1
H30A H 0.539299 -0.104890 0.442880 0.039 Uiso 0.5 1 calc R U P A -1
H30B H 0.543566 -0.124010 0.507632 0.039 Uiso 0.5 1 calc R U P A -1
C31 C 0.7243(9) -0.0689(7) 0.4792(4) 0.045(2) Uani 0.5 1 d D . P A -1
H31A H 0.769769 -0.125345 0.474232 0.068 Uiso 0.5 1 calc R U P A -1
H31B H 0.754183 -0.043488 0.514410 0.068 Uiso 0.5 1 calc R U P A -1
H31C H 0.751033 -0.030148 0.448858 0.068 Uiso 0.5 1 calc R U P A -1
C32 C 0.5191(8) 0.0410(5) 0.5442(3) 0.0338(18) Uani 0.5 1 d D . P A -1
H32A H 0.463253 0.094698 0.548751 0.041 Uiso 0.5 1 calc R U P A -1
H32B H 0.619380 0.057663 0.543816 0.041 Uiso 0.5 1 calc R U P A -1
C33 C 0.4927(16) -0.0186(9) 0.5937(4) 0.043(3) Uani 0.5 1 d D . P A -1
H33A H 0.515951 0.012168 0.627946 0.064 Uiso 0.5 1 calc R U P A -1
H33B H 0.551633 -0.070511 0.590569 0.064 Uiso 0.5 1 calc R U P A -1
H33C H 0.393781 -0.035780 0.594233 0.064 Uiso 0.5 1 calc R U P A -1
C34 C 0.5078(8) 0.0688(4) 0.4458(3) 0.0312(17) Uani 0.5 1 d D . P A -1
H34A H 0.441639 0.117289 0.451901 0.037 Uiso 0.5 1 calc R U P A -1
H34B H 0.603935 0.091720 0.450802 0.037 Uiso 0.5 1 calc R U P A -1
C35 C 0.4918(17) 0.0379(10) 0.3869(4) 0.046(3) Uani 0.5 1 d D . P A -1
H35A H 0.495077 0.087784 0.361877 0.069 Uiso 0.5 1 calc R U P A -1
H35B H 0.401772 0.007964 0.382620 0.069 Uiso 0.5 1 calc R U P A -1
H35C H 0.568356 -0.002158 0.378061 0.069 Uiso 0.5 1 calc R U P A -1
N5 N 0.4817(9) -0.0003(6) 0.4894(3) 0.0226(19) Uani 0.5 1 d D . P A -1
C36 C 0.0113(12) 0.5221(5) 0.5552(3) 0.053(3) Uani 0.5 1 d D . P B -1
H36A H -0.067657 0.552960 0.572894 0.064 Uiso 0.5 1 calc R U P B -1
H36B H 0.094791 0.560087 0.557591 0.064 Uiso 0.5 1 calc R U P B -1
C37 C 0.041(2) 0.4389(8) 0.5876(6) 0.082(5) Uani 0.5 1 d D . P B -1
H37A H 0.083731 0.453535 0.623244 0.122 Uiso 0.5 1 calc R U P B -1
H37B H 0.105013 0.401995 0.566508 0.122 Uiso 0.5 1 calc R U P B -1
H37C H -0.047297 0.407703 0.593779 0.122 Uiso 0.5 1 calc R U P B -1
C38 C -0.1557(8) 0.4536(5) 0.4883(3) 0.0355(18) Uani 0.5 1 d D . P B -1
H38A H -0.171758 0.443571 0.448351 0.043 Uiso 0.5 1 calc R U P B -1
H38B H -0.140009 0.396404 0.505808 0.043 Uiso 0.5 1 calc R U P B -1
C39 C -0.2858(14) 0.4933(12) 0.5124(7) 0.058(4) Uani 0.5 1 d D . P B -1
H39A H -0.363767 0.452103 0.509200 0.087 Uiso 0.5 1 calc R U P B -1
H39B H -0.309089 0.546581 0.492321 0.087 Uiso 0.5 1 calc R U P B -1
H39C H -0.269390 0.506904 0.551443 0.087 Uiso 0.5 1 calc R U P B -1
C40 C 0.0912(9) 0.4581(5) 0.4659(5) 0.055(3) Uani 0.5 1 d D . P B -1
H40A H 0.063752 0.451122 0.426649 0.066 Uiso 0.5 1 calc R U P B -1
H40B H 0.097080 0.399283 0.482228 0.066 Uiso 0.5 1 calc R U P B -1
C41 C 0.2373(15) 0.4989(14) 0.4680(9) 0.082(7) Uani 0.5 1 d D . P B -1
H41A H 0.303729 0.461679 0.448306 0.123 Uiso 0.5 1 calc R U P B -1
H41B H 0.267265 0.505041 0.506568 0.123 Uiso 0.5 1 calc R U P B -1
H41C H 0.234483 0.556195 0.450453 0.123 Uiso 0.5 1 calc R U P B -1
C42 C -0.0413(9) 0.5974(4) 0.4700(3) 0.0389(19) Uani 0.5 1 d D . P B -1
H42A H -0.112474 0.629695 0.491411 0.047 Uiso 0.5 1 calc R U P B -1
H42B H 0.048682 0.629017 0.473613 0.047 Uiso 0.5 1 calc R U P B -1
C43 C -0.0848(16) 0.5973(8) 0.4097(5) 0.058(3) Uani 0.5 1 d D . P B -1
H43A H -0.085376 0.656993 0.395730 0.087 Uiso 0.5 1 calc R U P B -1
H43B H -0.178916 0.572389 0.406120 0.087 Uiso 0.5 1 calc R U P B -1
H43C H -0.018215 0.562561 0.388379 0.087 Uiso 0.5 1 calc R U P B -1
N6 N -0.0241(10) 0.5076(8) 0.4952(5) 0.029(2) Uani 0.5 1 d D . P B -1

loop_
_atom_site_aniso_label
_atom_site_aniso_U_11
_atom_site_aniso_U_22
_atom_site_aniso_U_33
_atom_site_aniso_U_23
_atom_site_aniso_U_13
_atom_site_aniso_U_12
C1 0.033(2) 0.036(2) 0.0268(19) 0.0141(16) 0.0072(16) 0.0134(17)
C2 0.038(2) 0.044(2) 0.048(3) 0.026(2) 0.018(2) 0.0142(19)
C3 0.072(4) 0.056(3) 0.042(3) 0.029(2) 0.033(3) 0.035(3)
C4 0.084(4) 0.056(3) 0.021(2) 0.0109(19) 0.016(2) 0.037(3)
C5 0.056(3) 0.047(2) 0.0176(18) 0.0031(16) 0.0013(18) 0.025(2)
C6 0.036(2) 0.035(2) 0.0159(16) 0.0067(14) 0.0002(14) 0.0149(17)
C7 0.0289(18) 0.0178(15) 0.0258(17) -0.0010(14) -0.0110(14) -0.0004(14)
C8 0.0179(16) 0.0156(14) 0.0304(17) 0.0004(14) -0.0060(13) 0.0002(13)
C9 0.0230(18) 0.0187(16) 0.049(2) 0.0030(17) -0.0163(16) 0.0000(15)
C10 0.0118(16) 0.032(2) 0.067(3) 0.000(2) -0.0001(17) 0.0049(15)
C11 0.0210(18) 0.0268(19) 0.050(2) 0.0004(17) 0.0121(16) 0.0037(15)
C12 0.0230(17) 0.0164(15) 0.0296(18) 0.0025(14) 0.0053(14) 0.0028(14)
C13 0.034(2) 0.0229(17) 0.0245(17) 0.0010(15) 0.0076(14) -0.0018(16)
C14 0.035(2) 0.0222(16) 0.0188(17) 0.0029(13) -0.0024(15) -0.0107(15)
C15 0.055(3) 0.028(2) 0.0201(18) -0.0022(15) -0.0041(17) -0.0152(18)
C16 0.068(3) 0.052(3) 0.0198(19) 0.0030(18) -0.013(2) -0.028(2)
C17 0.055(3) 0.079(3) 0.031(2) 0.023(2) -0.023(2) -0.022(3)
C18 0.031(2) 0.091(4) 0.040(3) 0.023(2) -0.012(2) -0.001(2)
C19 0.0259(19) 0.044(2) 0.0241(18) 0.0169(16) -0.0051(15) -0.0087(16)
C20 0.036(2) 0.0245(19) 0.046(2) 0.0074(17) 0.0036(19) 0.0020(16)
C21 0.071(3) 0.041(2) 0.044(3) 0.001(2) 0.014(2) 0.000(2)
C22 0.047(3) 0.0244(19) 0.035(2) 0.0032(16) -0.0060(18) -0.0062(17)
C23 0.055(3) 0.042(2) 0.040(2) 0.0050(19) 0.013(2) -0.004(2)
C24 0.041(3) 0.031(2) 0.092(4) 0.010(2) -0.007(3) 0.0064(19)
C25 0.042(3) 0.058(3) 0.141(6) 0.026(4) 0.008(3) 0.005(2)
C26 0.076(4) 0.025(2) 0.061(3) -0.002(2) -0.014(3) -0.014(2)
C27 0.147(6) 0.050(3) 0.070(4) 0.010(3) -0.055(4) -0.039(4)
N4 0.041(2) 0.0191(15) 0.051(2) 0.0054(14) -0.0084(16) -0.0032(14)
Hg1 0.01777(6) 0.03303(7) 0.01609(6) 0.00489(6) -0.00097(4) -0.00046(6)
N1 0.0238(15) 0.0341(15) 0.0154(13) 0.0001(12) -0.0016(11) 0.0081(13)
N2 0.0156(13) 0.0199(13) 0.0233(14) -0.0011(12) -0.0001(10) -0.0019(11)
N3 0.0274(15) 0.0237(14) 0.0157(13) -0.0012(11) 0.0015(11) 0.0002(12)
O1 0.0418(16) 0.0376(14) 0.0271(13) 0.0030(12) -0.0162(11) -0.0044(13)
O2 0.0456(18) 0.090(2) 0.0257(15) 0.0034(16) 0.0162(13) -0.0133(17)
S1 0.0246(5) 0.0401(5) 0.0299(5) 0.0146(4) -0.0006(4) -0.0044(4)
S2 0.0228(5) 0.0529(6) 0.0261(5) 0.0155(4) 0.0049(4) 0.0111(4)
C28 0.015(3) 0.030(4) 0.038(4) 0.003(3) 0.002(3) -0.011(3)
C29 0.019(5) 0.042(5) 0.063(7) -0.004(5) 0.004(4) 0.003(4)
C30 0.029(4) 0.021(4) 0.047(5) 0.003(3) 0.007(4) 0.003(3)
C31 0.031(6) 0.045(6) 0.060(7) -0.002(5) -0.002(5) 0.009(4)
C32 0.037(5) 0.027(4) 0.037(5) -0.010(4) -0.005(4) 0.004(3)
C33 0.045(6) 0.054(8) 0.029(7) -0.005(5) -0.014(6) 0.001(6)
C34 0.025(4) 0.021(4) 0.047(5) 0.008(3) 0.011(3) -0.001(3)
C35 0.051(8) 0.061(7) 0.027(7) 0.010(6) 0.004(6) 0.004(6)
N5 0.024(5) 0.016(2) 0.028(6) -0.004(5) -0.001(4) 0.000(3)
C36 0.084(8) 0.038(5) 0.037(5) -0.001(4) -0.010(5) -0.021(5)
C37 0.131(15) 0.061(10) 0.053(7) 0.017(7) -0.037(9) -0.005(9)
C38 0.047(5) 0.025(4) 0.035(4) 0.001(3) 0.004(4) -0.008(3)
C39 0.070(10) 0.037(7) 0.067(9) 0.009(6) 0.015(8) 0.000(7)
C40 0.053(6) 0.026(5) 0.086(8) -0.001(5) 0.021(6) -0.002(4)
C41 0.069(11) 0.038(7) 0.14(2) -0.006(10) 0.033(11) -0.011(8)
C42 0.053(5) 0.022(4) 0.041(5) 0.008(3) 0.005(4) -0.007(3)
C43 0.066(9) 0.051(8) 0.057(7) 0.022(6) -0.009(6) -0.010(6)
N6 0.037(7) 0.018(4) 0.031(5) -0.004(3) 0.005(5) -0.004(4)

loop_
_atom_type_symbol
_atom_type_description
_atom_type_scat_dispersion_real
_atom_type_scat_dispersion_imag
_atom_type_scat_source
C C 0.0033 0.0016 'International Tables Vol C Tables 4.2.6.8 and 6.1.1.4'
H H 0.0000 0.0000 'International Tables Vol C Tables 4.2.6.8 and 6.1.1.4'
N N 0.0061 0.0033 'International Tables Vol C Tables 4.2.6.8 and 6.1.1.4'
O O 0.0106 0.0060 'International Tables Vol C Tables 4.2.6.8 and 6.1.1.4'
S S 0.1246 0.1234 'International Tables Vol C Tables 4.2.6.8 and 6.1.1.4'
Hg Hg -2.3894 9.2266 'International Tables Vol C Tables 4.2.6.8 and 6.1.1.4'

loop_
_exptl_crystal_face_index_h
_exptl_crystal_face_index_k
_exptl_crystal_face_index_l
_exptl_crystal_face_perp_dist
-1.00 1.00 1.00 0.0150
-1.00 0.00 1.00 0.0330
-1.00 -1.00 1.00 0.0630
-1.00 0.00 0.00 0.0350
-1.00 -1.00 0.00 0.0620
-1.00 1.00 -1.00 0.0280
-1.00 0.00 -1.00 0.0330
0.00 1.00 0.00 0.0330
0.00 -1.00 0.00 0.0830
0.00 1.00 1.00 0.0440
0.00 -1.00 -1.00 0.0620
0.00 0.00 -1.00 0.0310
0.00 0.00 1.00 0.0780
0.00 1.00 -1.00 0.0350
0.00 -1.00 1.00 0.0910
1.00 -1.00 -1.00 0.0710
1.00 1.00 0.00 0.0520
1.00 -1.00 1.00 0.0670
1.00 0.00 1.00 0.0590

loop_
_geom_angle_atom_site_label_1
_geom_angle_atom_site_label_2
_geom_angle_atom_site_label_3
_geom_angle
_geom_angle_site_symmetry_1
_geom_angle_site_symmetry_3
_geom_angle_publ_flag
C2 C1 C6 118.5(4) . . ?
C2 C1 S1 119.0(3) . . ?
C6 C1 S1 122.5(3) . . ?
C1 C2 H2 119.2 . . ?
C3 C2 C1 121.6(5) . . ?
C3 C2 H2 119.2 . . ?
C2 C3 H3 120.2 . . ?
C4 C3 C2 119.6(4) . . ?
C4 C3 H3 120.2 . . ?
C3 C4 H4 119.8 . . ?
C3 C4 C5 120.5(4) . . ?
C5 C4 H4 119.8 . . ?
C4 C5 H5 119.6 . . ?
C4 C5 C6 120.7(5) . . ?
C6 C5 H5 119.6 . . ?
C5 C6 C1 119.1(4) . . ?
N1 C6 C1 117.2(3) . . ?
N1 C6 C5 123.7(4) . . ?
N1 C7 C8 112.9(3) . . ?
O1 C7 C8 116.8(3) . . ?
O1 C7 N1 130.2(3) . . ?
C9 C8 C7 121.5(3) . . ?
N2 C8 C7 117.2(3) . . ?
N2 C8 C9 121.2(3) . . ?
C8 C9 H9 120.9 . . ?
C10 C9 C8 118.1(3) . . ?
C10 C9 H9 120.9 . . ?
C9 C10 H10 120.0 . . ?
C11 C10 C9 120.0(3) . . ?
C11 C10 H10 120.0 . . ?
C10 C11 H11 120.5 . . ?
C10 C11 C12 119.0(3) . . ?
C12 C11 H11 120.5 . . ?
C11 C12 C13 121.4(3) . . ?
N2 C12 C11 120.6(3) . . ?
N2 C12 C13 117.8(3) . . ?
N3 C13 C12 113.4(3) . . ?
O2 C13 C12 116.7(3) . . ?
O2 C13 N3 129.7(3) . . ?
C15 C14 C19 118.0(3) . . ?
N3 C14 C15 124.5(3) . . ?
N3 C14 C19 117.6(3) . . ?
C14 C15 H15 119.0 . . ?
C16 C15 C14 121.9(4) . . ?
C16 C15 H15 119.0 . . ?
C15 C16 H16 120.1 . . ?
C17 C16 C15 119.8(4) . . ?
C17 C16 H16 120.1 . . ?
C16 C17 H17 120.0 . . ?
C16 C17 C18 120.0(4) . . ?
C18 C17 H17 120.0 . . ?
C17 C18 H18 119.3 . . ?
C17 C18 C19 121.3(5) . . ?
C19 C18 H18 119.3 . . ?
C14 C19 S2 123.0(3) . . ?
C18 C19 C14 118.9(4) . . ?
C18 C19 S2 118.0(3) . . ?
H20A C20 H20B 107.4 . . ?
C21 C20 H20A 108.4 . . ?
C21 C20 H20B 108.4 . . ?
C21 C20 N4 115.6(3) . . ?
N4 C20 H20A 108.4 . . ?
N4 C20 H20B 108.4 . . ?
C20 C21 H21A 109.5 . . ?
C20 C21 H21B 109.5 . . ?
C20 C21 H21C 109.5 . . ?
H21A C21 H21B 109.5 . . ?
H21A C21 H21C 109.5 . . ?
H21B C21 H21C 109.5 . . ?
H22A C22 H22B 107.5 . . ?
C23 C22 H22A 108.4 . . ?
C23 C22 H22B 108.4 . . ?
C23 C22 N4 115.5(3) . . ?
N4 C22 H22A 108.4 . . ?
N4 C22 H22B 108.4 . . ?
C22 C23 H23A 109.5 . . ?
C22 C23 H23B 109.5 . . ?
C22 C23 H23C 109.5 . . ?
H23A C23 H23B 109.5 . . ?
H23A C23 H23C 109.5 . . ?
H23B C23 H23C 109.5 . . ?
H24A C24 H24B 107.4 . . ?
C25 C24 H24A 108.3 . . ?
C25 C24 H24B 108.3 . . ?
N4 C24 H24A 108.3 . . ?
N4 C24 H24B 108.3 . . ?
N4 C24 C25 115.9(3) . . ?
C24 C25 H25A 109.5 . . ?
C24 C25 H25B 109.5 . . ?
C24 C25 H25C 109.5 . . ?
H25A C25 H25B 109.5 . . ?
H25A C25 H25C 109.5 . . ?
H25B C25 H25C 109.5 . . ?
H26A C26 H26B 107.6 . . ?
C27 C26 H26A 108.7 . . ?
C27 C26 H26B 108.7 . . ?
C27 C26 N4 114.4(3) . . ?
N4 C26 H26A 108.7 . . ?
N4 C26 H26B 108.7 . . ?
C26 C27 H27A 109.5 . . ?
C26 C27 H27B 109.5 . . ?
C26 C27 H27C 109.5 . . ?
H27A C27 H27B 109.5 . . ?
H27A C27 H27C 109.5 . . ?
H27B C27 H27C 109.5 . . ?
C20 N4 C22 110.7(3) . . ?
C20 N4 C24 111.1(3) . . ?
C20 N4 C26 106.0(3) . . ?
C24 N4 C22 106.4(3) . . ?
C24 N4 C26 111.5(3) . . ?
C26 N4 C22 111.0(3) . . ?
N1 Hg1 N2 66.50(9) . . ?
N1 Hg1 N3 133.22(9) . . ?
N1 Hg1 S1 75.78(7) . . ?
N1 Hg1 S2 129.77(7) . . ?
N2 Hg1 S1 123.13(7) . . ?
N2 Hg1 S2 123.62(7) . . ?
N3 Hg1 N2 66.80(9) . . ?
N3 Hg1 S1 135.19(7) . . ?
N3 Hg1 S2 76.55(7) . . ?
S2 Hg1 S1 113.16(3) . . ?
C6 N1 Hg1 112.7(2) . . ?
C7 N1 C6 123.4(3) . . ?
C7 N1 Hg1 123.6(2) . . ?
C8 N2 C12 120.8(3) . . ?
C8 N2 Hg1 119.8(2) . . ?
C12 N2 Hg1 119.4(2) . . ?
C13 N3 C14 122.8(3) . . ?
C13 N3 Hg1 122.4(2) . . ?
C14 N3 Hg1 114.0(2) . . ?
C1 S1 Hg1 95.52(13) . . ?
C19 S2 Hg1 97.64(12) . . ?
H28A C28 H28B 107.5 . . ?
C29 C28 H28A 108.4 . . ?
C29 C28 H28B 108.4 . . ?
C29 C28 N5 115.5(7) . . ?
N5 C28 H28A 108.4 . . ?
N5 C28 H28B 108.4 . . ?
C28 C29 H29A 109.5 . . ?
C28 C29 H29B 109.5 . . ?
C28 C29 H29C 109.5 . . ?
H29A C29 H29B 109.5 . . ?
H29A C29 H29C 109.5 . . ?
H29B C29 H29C 109.5 . . ?
H30A C30 H30B 107.4 . . ?
C31 C30 H30A 108.2 . . ?
C31 C30 H30B 108.2 . . ?
N5 C30 H30A 108.2 . . ?
N5 C30 H30B 108.2 . . ?
N5 C30 C31 116.3(7) . . ?
C30 C31 H31A 109.5 . . ?
C30 C31 H31B 109.5 . . ?
C30 C31 H31C 109.5 . . ?
H31A C31 H31B 109.5 . . ?
H31A C31 H31C 109.5 . . ?
H31B C31 H31C 109.5 . . ?
H32A C32 H32B 107.8 . . ?
C33 C32 H32A 108.9 . . ?
C33 C32 H32B 108.9 . . ?
N5 C32 H32A 108.9 . . ?
N5 C32 H32B 108.9 . . ?
N5 C32 C33 113.2(8) . . ?
C32 C33 H33A 109.5 . . ?
C32 C33 H33B 109.5 . . ?
C32 C33 H33C 109.5 . . ?
H33A C33 H33B 109.5 . . ?
H33A C33 H33C 109.5 . . ?
H33B C33 H33C 109.5 . . ?
H34A C34 H34B 107.5 . . ?
C35 C34 H34A 108.6 . . ?
C35 C34 H34B 108.6 . . ?
C35 C34 N5 114.8(7) . . ?
N5 C34 H34A 108.6 . . ?
N5 C34 H34B 108.6 . . ?
C34 C35 H35A 109.5 . . ?
C34 C35 H35B 109.5 . . ?
C34 C35 H35C 109.5 . . ?
H35A C35 H35B 109.5 . . ?
H35A C35 H35C 109.5 . . ?
H35B C35 H35C 109.5 . . ?
C28 N5 C34 109.7(6) . . ?
C30 N5 C28 107.0(7) . . ?
C30 N5 C32 111.5(6) . . ?
C30 N5 C34 111.7(7) . . ?
C32 N5 C28 111.1(7) . . ?
C32 N5 C34 106.0(7) . . ?
H36A C36 H36B 107.6 . . ?
C37 C36 H36A 108.7 . . ?
C37 C36 H36B 108.7 . . ?
N6 C36 H36A 108.7 . . ?
N6 C36 H36B 108.7 . . ?
N6 C36 C37 114.2(9) . . ?
C36 C37 H37A 109.5 . . ?
C36 C37 H37B 109.5 . . ?
C36 C37 H37C 109.5 . . ?
H37A C37 H37B 109.5 . . ?
H37A C37 H37C 109.5 . . ?
H37B C37 H37C 109.5 . . ?
H38A C38 H38B 107.5 . . ?
C39 C38 H38A 108.6 . . ?
C39 C38 H38B 108.6 . . ?
C39 C38 N6 114.8(9) . . ?
N6 C38 H38A 108.6 . . ?
N6 C38 H38B 108.6 . . ?
C38 C39 H39A 109.5 . . ?
C38 C39 H39B 109.5 . . ?
C38 C39 H39C 109.5 . . ?
H39A C39 H39B 109.5 . . ?
H39A C39 H39C 109.5 . . ?
H39B C39 H39C 109.5 . . ?
H40A C40 H40B 107.4 . . ?
C41 C40 H40A 108.3 . . ?
C41 C40 H40B 108.3 . . ?
N6 C40 H40A 108.3 . . ?
N6 C40 H40B 108.3 . . ?
N6 C40 C41 116.1(10) . . ?
C40 C41 H41A 109.5 . . ?
C40 C41 H41B 109.5 . . ?
C40 C41 H41C 109.5 . . ?
H41A C41 H41B 109.5 . . ?
H41A C41 H41C 109.5 . . ?
H41B C41 H41C 109.5 . . ?
H42A C42 H42B 107.6 . . ?
C43 C42 H42A 108.7 . . ?
C43 C42 H42B 108.7 . . ?
C43 C42 N6 114.4(8) . . ?
N6 C42 H42A 108.7 . . ?
N6 C42 H42B 108.7 . . ?
C42 C43 H43A 109.5 . . ?
C42 C43 H43B 109.5 . . ?
C42 C43 H43C 109.5 . . ?
H43A C43 H43B 109.5 . . ?
H43A C43 H43C 109.5 . . ?
H43B C43 H43C 109.5 . . ?
C36 N6 C38 111.7(9) . . ?
C36 N6 C40 111.4(7) . . ?
C36 N6 C42 105.9(9) . . ?
C38 N6 C40 105.9(9) . . ?
C38 N6 C42 111.6(6) . . ?
C40 N6 C42 110.3(9) . . ?

loop_
_geom_bond_atom_site_label_1
_geom_bond_atom_site_label_2
_geom_bond_distance
_geom_bond_site_symmetry_2
_geom_bond_publ_flag
C1 C2 1.397(5) . ?
C1 C6 1.413(5) . ?
C1 S1 1.771(4) . ?
C2 H2 0.9500 . ?
C2 C3 1.390(7) . ?
C3 H3 0.9500 . ?
C3 C4 1.373(7) . ?
C4 H4 0.9500 . ?
C4 C5 1.386(6) . ?
C5 H5 0.9500 . ?
C5 C6 1.405(5) . ?
C6 N1 1.402(4) . ?
C7 C8 1.518(5) . ?
C7 N1 1.322(4) . ?
C7 O1 1.253(4) . ?
C8 C9 1.396(5) . ?
C8 N2 1.333(4) . ?
C9 H9 0.9500 . ?
C9 C10 1.383(5) . ?
C10 H10 0.9500 . ?
C10 C11 1.375(5) . ?
C11 H11 0.9500 . ?
C11 C12 1.392(5) . ?
C12 C13 1.508(5) . ?
C12 N2 1.337(4) . ?
C13 N3 1.328(4) . ?
C13 O2 1.243(4) . ?
C14 C15 1.407(5) . ?
C14 C19 1.416(5) . ?
C14 N3 1.392(4) . ?
C15 H15 0.9500 . ?
C15 C16 1.380(6) . ?
C16 H16 0.9500 . ?
C16 C17 1.370(7) . ?
C17 H17 0.9500 . ?
C17 C18 1.389(6) . ?
C18 H18 0.9500 . ?
C18 C19 1.398(5) . ?
C19 S2 1.772(4) . ?
C20 H20A 0.9900 . ?
C20 H20B 0.9900 . ?
C20 C21 1.506(6) . ?
C20 N4 1.514(5) . ?
C21 H21A 0.9800 . ?
C21 H21B 0.9800 . ?
C21 H21C 0.9800 . ?
C22 H22A 0.9900 . ?
C22 H22B 0.9900 . ?
C22 C23 1.495(6) . ?
C22 N4 1.523(5) . ?
C23 H23A 0.9800 . ?
C23 H23B 0.9800 . ?
C23 H23C 0.9800 . ?
C24 H24A 0.9900 . ?
C24 H24B 0.9900 . ?
C24 C25 1.522(6) . ?
C24 N4 1.519(5) . ?
C25 H25A 0.9800 . ?
C25 H25B 0.9800 . ?
C25 H25C 0.9800 . ?
C26 H26A 0.9900 . ?
C26 H26B 0.9900 . ?
C26 C27 1.513(6) . ?
C26 N4 1.519(5) . ?
C27 H27A 0.9800 . ?
C27 H27B 0.9800 . ?
C27 H27C 0.9800 . ?
Hg1 N1 2.397(3) . ?
Hg1 N2 2.420(3) . ?
Hg1 N3 2.413(3) . ?
Hg1 S1 2.5172(9) . ?
Hg1 S2 2.4890(9) . ?
C28 H28A 0.9900 . ?
C28 H28B 0.9900 . ?
C28 C29 1.518(10) . ?
C28 N5 1.518(10) . ?
C29 H29A 0.9800 . ?
C29 H29B 0.9800 . ?
C29 H29C 0.9800 . ?
C30 H30A 0.9900 . ?
C30 H30B 0.9900 . ?
C30 C31 1.505(10) . ?
C30 N5 1.504(11) . ?
C31 H31A 0.9800 . ?
C31 H31B 0.9800 . ?
C31 H31C 0.9800 . ?
C32 H32A 0.9900 . ?
C32 H32B 0.9900 . ?
C32 C33 1.532(11) . ?
C32 N5 1.513(9) . ?
C33 H33A 0.9800 . ?
C33 H33B 0.9800 . ?
C33 H33C 0.9800 . ?
C34 H34A 0.9900 . ?
C34 H34B 0.9900 . ?
C34 C35 1.509(12) . ?
C34 N5 1.521(10) . ?
C35 H35A 0.9800 . ?
C35 H35B 0.9800 . ?
C35 H35C 0.9800 . ?
C36 H36A 0.9900 . ?
C36 H36B 0.9900 . ?
C36 C37 1.528(11) . ?
C36 N6 1.508(12) . ?
C37 H37A 0.9800 . ?
C37 H37B 0.9800 . ?
C37 H37C 0.9800 . ?
C38 H38A 0.9900 . ?
C38 H38B 0.9900 . ?
C38 C39 1.503(14) . ?
C38 N6 1.514(12) . ?
C39 H39A 0.9800 . ?
C39 H39B 0.9800 . ?
C39 H39C 0.9800 . ?
C40 H40A 0.9900 . ?
C40 H40B 0.9900 . ?
C40 C41 1.529(13) . ?
C40 N6 1.517(12) . ?
C41 H41A 0.9800 . ?
C41 H41B 0.9800 . ?
C41 H41C 0.9800 . ?
C42 H42A 0.9900 . ?
C42 H42B 0.9900 . ?
C42 C43 1.514(13) . ?
C42 N6 1.522(11) . ?
C43 H43A 0.9800 . ?
C43 H43B 0.9800 . ?
C43 H43C 0.9800 . ?

loop_
_geom_torsion_atom_site_label_1
_geom_torsion_atom_site_label_2
_geom_torsion_atom_site_label_3
_geom_torsion_atom_site_label_4
_geom_torsion
_geom_torsion_site_symmetry_1
_geom_torsion_site_symmetry_2
_geom_torsion_site_symmetry_3
_geom_torsion_site_symmetry_4
_geom_torsion_publ_flag
C1 C2 C3 C4 0.8(6) . . . . ?
C1 C6 N1 C7 146.6(3) . . . . ?
C1 C6 N1 Hg1 -26.7(4) . . . . ?
C2 C1 C6 C5 -2.3(5) . . . . ?
C2 C1 C6 N1 175.2(3) . . . . ?
C2 C1 S1 Hg1 -149.9(3) . . . . ?
C2 C3 C4 C5 -1.7(6) . . . . ?
C3 C4 C5 C6 0.7(6) . . . . ?
C4 C5 C6 C1 1.4(5) . . . . ?
C4 C5 C6 N1 -176.0(3) . . . . ?
C5 C6 N1 C7 -36.0(5) . . . . ?
C5 C6 N1 Hg1 150.7(3) . . . . ?
C6 C1 C2 C3 1.3(5) . . . . ?
C6 C1 S1 Hg1 31.6(3) . . . . ?
C7 C8 C9 C10 177.6(3) . . . . ?
C7 C8 N2 C12 -179.3(3) . . . . ?
C7 C8 N2 Hg1 -0.5(4) . . . . ?
C8 C7 N1 C6 -170.3(3) . . . . ?
C8 C7 N1 Hg1 2.3(4) . . . . ?
C8 C9 C10 C11 2.0(5) . . . . ?
C9 C8 N2 C12 3.5(5) . . . . ?
C9 C8 N2 Hg1 -177.8(2) . . . . ?
C9 C10 C11 C12 2.9(5) . . . . ?
C10 C11 C12 C13 179.6(3) . . . . ?
C10 C11 C12 N2 -4.9(5) . . . . ?
C11 C12 C13 N3 173.4(3) . . . . ?
C11 C12 C13 O2 -2.0(5) . . . . ?
C11 C12 N2 C8 1.7(5) . . . . ?
C11 C12 N2 Hg1 -177.0(2) . . . . ?
C12 C13 N3 C14 -164.1(3) . . . . ?
C12 C13 N3 Hg1 4.9(4) . . . . ?
C13 C12 N2 C8 177.3(3) . . . . ?
C13 C12 N2 Hg1 -1.4(4) . . . . ?
C14 C15 C16 C17 0.4(6) . . . . ?
C14 C19 S2 Hg1 26.1(3) . . . . ?
C15 C14 C19 C18 -0.9(5) . . . . ?
C15 C14 C19 S2 175.0(3) . . . . ?
C15 C14 N3 C13 -32.3(5) . . . . ?
C15 C14 N3 Hg1 157.8(3) . . . . ?
C15 C16 C17 C18 -0.2(7) . . . . ?
C16 C17 C18 C19 -0.6(7) . . . . ?
C17 C18 C19 C14 1.1(6) . . . . ?
C17 C18 C19 S2 -174.9(4) . . . . ?
C18 C19 S2 Hg1 -158.0(3) . . . . ?
C19 C14 C15 C16 0.1(5) . . . . ?
C19 C14 N3 C13 147.0(3) . . . . ?
C19 C14 N3 Hg1 -22.9(4) . . . . ?
C21 C20 N4 C22 61.1(4) . . . . ?
C21 C20 N4 C24 -57.0(5) . . . . ?
C21 C20 N4 C26 -178.4(4) . . . . ?
C23 C22 N4 C20 58.4(4) . . . . ?
C23 C22 N4 C24 179.3(4) . . . . ?
C23 C22 N4 C26 -59.1(4) . . . . ?
C25 C24 N4 C20 -58.2(6) . . . . ?
C25 C24 N4 C22 -178.9(4) . . . . ?
C25 C24 N4 C26 59.9(6) . . . . ?
C27 C26 N4 C20 -179.4(5) . . . . ?
C27 C26 N4 C22 -59.0(6) . . . . ?
C27 C26 N4 C24 59.5(6) . . . . ?
N1 C7 C8 C9 176.2(3) . . . . ?
N1 C7 C8 N2 -1.0(4) . . . . ?
N2 C8 C9 C10 -5.3(5) . . . . ?
N2 C12 C13 N3 -2.2(4) . . . . ?
N2 C12 C13 O2 -177.6(3) . . . . ?
N3 C14 C15 C16 179.4(3) . . . . ?
N3 C14 C19 C18 179.8(3) . . . . ?
N3 C14 C19 S2 -4.4(5) . . . . ?
O1 C7 C8 C9 -0.6(5) . . . . ?
O1 C7 C8 N2 -177.9(3) . . . . ?
O1 C7 N1 C6 6.0(6) . . . . ?
O1 C7 N1 Hg1 178.5(3) . . . . ?
O2 C13 N3 C14 10.6(6) . . . . ?
O2 C13 N3 Hg1 179.6(3) . . . . ?
S1 C1 C2 C3 -177.3(3) . . . . ?
S1 C1 C6 C5 176.2(3) . . . . ?
S1 C1 C6 N1 -6.3(5) . . . . ?
C29 C28 N5 C30 179.3(7) . . . . ?
C29 C28 N5 C32 57.4(10) . . . . ?
C29 C28 N5 C34 -59.5(9) . . . . ?
C31 C30 N5 C28 -179.6(7) . . . . ?
C31 C30 N5 C32 -57.9(11) . . . . ?
C31 C30 N5 C34 60.4(9) . . . . ?
C33 C32 N5 C28 58.3(10) . . . . ?
C33 C32 N5 C30 -60.9(11) . . . . ?
C33 C32 N5 C34 177.4(9) . . . . ?
C35 C34 N5 C28 -66.3(11) . . . . ?
C35 C34 N5 C30 52.1(10) . . . . ?
C35 C34 N5 C32 173.7(9) . . . . ?
C37 C36 N6 C38 61.4(13) . . . . ?
C37 C36 N6 C40 -56.8(15) . . . . ?
C37 C36 N6 C42 -176.9(11) . . . . ?
C39 C38 N6 C36 61.1(12) . . . . ?
C39 C38 N6 C40 -177.4(10) . . . . ?
C39 C38 N6 C42 -57.3(13) . . . . ?
C41 C40 N6 C36 -57.1(16) . . . . ?
C41 C40 N6 C38 -178.8(13) . . . . ?
C41 C40 N6 C42 60.3(15) . . . . ?
C43 C42 N6 C36 -177.1(10) . . . . ?
C43 C42 N6 C38 -55.3(13) . . . . ?
C43 C42 N6 C40 62.2(12) . . . . ?
